data_4303006
loop_
_publ_author_name
'Yuan-Chieh Chiu'
'Chen-Huey Lin'
'Jui-Yi Hung'
'Yun Chi'
'Yi-Ming Cheng'
'Kang-Wei Wang'
'Min-Wen Chung'
'Gene-Hsiang Lee'
'Pi-Tai Chou'

_publ_section_title
;
Authentic-Blue Phosphorescent Iridium(III) Complexes Bearing Both Hydride
and Benzyl Diphenylphosphine; Control of the Emission Efficiency by Ligand
Coordination Geometry
;
_journal_name_full 'Inorganic Chemistry'
_journal_page_first 8164
_journal_page_last 8172
_journal_paper_doi 10.1021/ic900607s
_journal_volume 48
_journal_year 2009
_chemical_formula_sum 'C47 H39 F3 Ir N3 P2'
_chemical_formula_weight 956.95
_chemical_name_systematic
; 
 ? 
;
_space_group_IT_number 14
_symmetry_cell_setting monoclinic
_symmetry_space_group_name_Hall '-P 2ybc'
_symmetry_space_group_name_H-M 'P 1 21/c 1'
_atom_sites_solution_hydrogens geom
_atom_sites_solution_primary direct
_atom_sites_solution_secondary difmap
_audit_creation_method SHELXL-97
_cell_angle_alpha 90.00
_cell_angle_beta 92.581(1)
_cell_angle_gamma 90.00
_cell_formula_units_Z 4
_cell_length_a 14.6300(6)
_cell_length_b 14.9847(6)
_cell_length_c 18.2547(8)
_cell_measurement_reflns_used 9996
_cell_measurement_temperature 150(2)
_cell_measurement_theta_max 27.54
_cell_measurement_theta_min 2.21
_cell_volume 3997.8(3)
_computing_cell_refinement 'Bruker SAINT'
_computing_data_collection 'Bruker SMART'
_computing_data_reduction 'Bruker SAINT'
_computing_molecular_graphics 'Bruker SHELXTL'
_computing_publication_material 'Bruker SHELXTL'
_computing_structure_refinement 'SHELXL-97 (Sheldrick, 1997)'
_computing_structure_solution 'SHELXS-97 (Sheldrick, 1990)'
_diffrn_ambient_temperature 150(2)
_diffrn_measured_fraction_theta_full 1.000
_diffrn_measured_fraction_theta_max 1.000
_diffrn_measurement_device_type 'BRUKER SMART APEXCCD area detector'
_diffrn_measurement_method 'omega scans'
_diffrn_radiation_monochromator graphite
_diffrn_radiation_source 'fine-focus sealed tube'
_diffrn_radiation_type MoK\a
_diffrn_radiation_wavelength 0.71073
_diffrn_reflns_av_R_equivalents 0.0388
_diffrn_reflns_av_sigmaI/netI 0.0375
_diffrn_reflns_limit_h_max 18
_diffrn_reflns_limit_h_min -19
_diffrn_reflns_limit_k_max 19
_diffrn_reflns_limit_k_min -19
_diffrn_reflns_limit_l_max 23
_diffrn_reflns_limit_l_min -23
_diffrn_reflns_number 30448
_diffrn_reflns_theta_full 27.50
_diffrn_reflns_theta_max 27.50
_diffrn_reflns_theta_min 1.39
_exptl_absorpt_coefficient_mu 3.472
_exptl_absorpt_correction_T_max 0.6240
_exptl_absorpt_correction_T_min 0.4896
_exptl_absorpt_correction_type multi-scan
_exptl_crystal_colour colorless
_exptl_crystal_density_diffrn 1.590
_exptl_crystal_density_meas ?
_exptl_crystal_density_method 'not measured'
_exptl_crystal_description block
_exptl_crystal_F_000 1904
_exptl_crystal_size_max 0.24
_exptl_crystal_size_mid 0.15
_exptl_crystal_size_min 0.15
_refine_diff_density_max 1.042
_refine_diff_density_min -1.041
_refine_diff_density_rms 0.101
_refine_ls_extinction_method none
_refine_ls_goodness_of_fit_ref 1.110
_refine_ls_hydrogen_treatment mixed
_refine_ls_matrix_type full
_refine_ls_number_parameters 535
_refine_ls_number_reflns 9183
_refine_ls_number_restraints 0
_refine_ls_restrained_S_all 1.110
_refine_ls_R_factor_all 0.0375
_refine_ls_R_factor_gt 0.0318
_refine_ls_shift/su_max 0.013
_refine_ls_shift/su_mean 0.001
_refine_ls_structure_factor_coef Fsqd
_refine_ls_weighting_details 'calc w=1/[\s^2^(Fo^2^)+(0.0207P)^2^+5.3101P] where P=(Fo^2^+2Fc^2^)/3'
_refine_ls_weighting_scheme calc
_refine_ls_wR_factor_gt 0.0645
_refine_ls_wR_factor_ref 0.0665
_reflns_number_gt 8296
_reflns_number_total 9183
_reflns_threshold_expression >2sigma(I)
_cod_data_source_file ic900607s_si_001_3.cif
_cod_data_source_block cpd_3
_cod_depositor_comments
;
The following automatic conversions were performed:
'_symmetry_cell_setting' value 'Monoclinic' changed to 'monoclinic'
according to '/home/saulius/struct/CIF-dictionaries/cif_core.dic'
dictionary named 'cif_core.dic' version 2.4.1 from 2010-06-29.

Automatic conversion script
Id: cif_fix_enum 1527 2010-12-29 10:47:43Z saulius 

The following automatic conversions were performed:

'_exptl_crystal_density_meas' value 'not_measured' was changed to '?'
- the value is perceived as not measured.

Automatic conversion script
Id: cif_fix_values 3008 2015-01-20 13:52:24Z robertas 
;
_cod_database_code 4303006

loop_
_symmetry_equiv_pos_as_xyz
'x, y, z'
'-x, y+1/2, -z+1/2'
'-x, -y, -z'
'x, -y-1/2, z-1/2'

loop_
_atom_site_label
_atom_site_type_symbol
_atom_site_fract_x
_atom_site_fract_y
_atom_site_fract_z
_atom_site_U_iso_or_equiv
_atom_site_adp_type
_atom_site_occupancy
_atom_site_symmetry_multiplicity
_atom_site_calc_flag
_atom_site_refinement_flags
_atom_site_disorder_assembly
_atom_site_disorder_group
Ir Ir 0.219696(9) 0.115742(9) 0.178902(7) 0.01634(4) Uani 1 1 d . . .
H H 0.237(2) 0.155(2) 0.238(2) 0.025 Uiso 1 1 d . . .
P1 P 0.16224(6) 0.24728(6) 0.13501(5) 0.01770(18) Uani 1 1 d . . .
P2 P 0.27174(6) -0.00502(6) 0.24819(5) 0.01779(18) Uani 1 1 d . . .
N1 N 0.21610(19) 0.04986(19) 0.07266(15) 0.0196(6) Uani 1 1 d . . .
N2 N 0.35360(19) 0.13191(18) 0.14260(15) 0.0185(6) Uani 1 1 d . . .
N3 N 0.42887(19) 0.1709(2) 0.17231(16) 0.0219(6) Uani 1 1 d . . .
C1 C 0.1424(2) 0.0139(2) 0.0382(2) 0.0244(8) Uani 1 1 d . . .
H1 H 0.0866 0.0123 0.0628 0.029 Uiso 1 1 calc R . .
C2 C 0.1441(3) -0.0210(3) -0.0315(2) 0.0328(9) Uani 1 1 d . . .
H2 H 0.0903 -0.0457 -0.0545 0.039 Uiso 1 1 calc R . .
C3 C 0.2247(3) -0.0195(3) -0.0675(2) 0.0386(11) Uani 1 1 d . . .
H3 H 0.2275 -0.0435 -0.1155 0.046 Uiso 1 1 calc R . .
C4 C 0.3014(3) 0.0174(3) -0.0329(2) 0.0326(9) Uani 1 1 d . . .
H4 H 0.3578 0.0187 -0.0567 0.039 Uiso 1 1 calc R . .
C5 C 0.2956(2) 0.0523(2) 0.03679(19) 0.0227(8) Uani 1 1 d . . .
C6 C 0.3712(2) 0.0950(2) 0.07693(19) 0.0219(7) Uani 1 1 d . . .
C7 C 0.4620(2) 0.1099(3) 0.0629(2) 0.0262(8) Uani 1 1 d . . .
H7 H 0.4943 0.0919 0.0214 0.031 Uiso 1 1 calc R . .
C8 C 0.4945(2) 0.1574(2) 0.12404(19) 0.0230(7) Uani 1 1 d . A .
C9 C 0.5868(3) 0.1933(3) 0.1411(2) 0.0367(10) Uani 1 1 d . . .
C10 C 0.0833(2) 0.0983(2) 0.20019(18) 0.0184(7) Uani 1 1 d . . .
C11 C 0.0393(2) 0.0156(2) 0.20728(19) 0.0222(7) Uani 1 1 d . . .
H11 H 0.0740 -0.0373 0.2012 0.027 Uiso 1 1 calc R . .
C12 C -0.0526(2) 0.0074(3) 0.2227(2) 0.0260(8) Uani 1 1 d . . .
H12 H -0.0788 -0.0501 0.2276 0.031 Uiso 1 1 calc R . .
C13 C -0.1061(2) 0.0827(3) 0.23100(19) 0.0272(8) Uani 1 1 d . . .
H13 H -0.1683 0.0776 0.2433 0.033 Uiso 1 1 calc R . .
C14 C -0.0666(2) 0.1657(3) 0.22092(18) 0.0234(8) Uani 1 1 d . . .
H14 H -0.1031 0.2179 0.2242 0.028 Uiso 1 1 calc R . .
C15 C 0.0255(2) 0.1737(2) 0.20604(17) 0.0193(7) Uani 1 1 d . . .
C16 C 0.0659(2) 0.2645(2) 0.19363(18) 0.0209(7) Uani 1 1 d . . .
H16A H 0.0870 0.2916 0.2409 0.025 Uiso 1 1 calc R . .
H16B H 0.0199 0.3044 0.1694 0.025 Uiso 1 1 calc R . .
C17 C 0.1137(2) 0.2439(2) 0.04152(18) 0.0193(7) Uani 1 1 d . . .
C18 C 0.0233(2) 0.2197(3) 0.02740(19) 0.0258(8) Uani 1 1 d . . .
H18 H -0.0155 0.2113 0.0672 0.031 Uiso 1 1 calc R . .
C19 C -0.0116(3) 0.2074(3) -0.0436(2) 0.0332(9) Uani 1 1 d . . .
H19 H -0.0738 0.1905 -0.0523 0.040 Uiso 1 1 calc R . .
C20 C 0.0445(3) 0.2198(3) -0.1016(2) 0.0356(10) Uani 1 1 d . . .
H20 H 0.0208 0.2126 -0.1505 0.043 Uiso 1 1 calc R . .
C21 C 0.1347(3) 0.2427(3) -0.0885(2) 0.0346(10) Uani 1 1 d . . .
H21 H 0.1735 0.2500 -0.1284 0.041 Uiso 1 1 calc R . .
C22 C 0.1695(3) 0.2553(3) -0.0171(2) 0.0288(8) Uani 1 1 d . . .
H22 H 0.2318 0.2719 -0.0085 0.035 Uiso 1 1 calc R . .
C23 C 0.2282(2) 0.3496(2) 0.14300(19) 0.0224(7) Uani 1 1 d . . .
C24 C 0.2005(3) 0.4269(3) 0.1066(2) 0.0297(9) Uani 1 1 d . . .
H24 H 0.1486 0.4255 0.0733 0.036 Uiso 1 1 calc R . .
C25 C 0.2476(3) 0.5058(3) 0.1182(2) 0.0340(9) Uani 1 1 d . . .
H25 H 0.2279 0.5583 0.0928 0.041 Uiso 1 1 calc R . .
C26 C 0.3226(3) 0.5091(3) 0.1661(2) 0.0345(10) Uani 1 1 d . . .
H26 H 0.3545 0.5637 0.1742 0.041 Uiso 1 1 calc R . .
C27 C 0.3512(3) 0.4333(3) 0.2023(2) 0.0376(10) Uani 1 1 d . . .
H27 H 0.4030 0.4355 0.2355 0.045 Uiso 1 1 calc R . .
C28 C 0.3049(3) 0.3530(3) 0.1906(2) 0.0316(9) Uani 1 1 d . . .
H28 H 0.3258 0.3005 0.2153 0.038 Uiso 1 1 calc R . .
C29 C 0.3878(2) 0.0098(2) 0.2918(2) 0.0240(8) Uani 1 1 d . . .
H29A H 0.4130 -0.0498 0.3046 0.029 Uiso 1 1 calc R . .
H29B H 0.4277 0.0367 0.2554 0.029 Uiso 1 1 calc R . .
C30 C 0.3922(2) 0.0669(3) 0.3597(2) 0.0253(8) Uani 1 1 d . . .
C31 C 0.3946(3) 0.1595(3) 0.3543(2) 0.0304(9) Uani 1 1 d . . .
H31 H 0.3926 0.1873 0.3075 0.036 Uiso 1 1 calc R . .
C32 C 0.3999(3) 0.2114(3) 0.4174(2) 0.0387(10) Uani 1 1 d . . .
H32 H 0.3994 0.2746 0.4133 0.046 Uiso 1 1 calc R . .
C33 C 0.4059(3) 0.1724(3) 0.4858(2) 0.0431(12) Uani 1 1 d . . .
H33 H 0.4113 0.2084 0.5287 0.052 Uiso 1 1 calc R . .
C34 C 0.4040(3) 0.0803(4) 0.4913(2) 0.0465(12) Uani 1 1 d . . .
H34 H 0.4078 0.0529 0.5383 0.056 Uiso 1 1 calc R . .
C35 C 0.3967(3) 0.0280(3) 0.4290(2) 0.0363(10) Uani 1 1 d . . .
H35 H 0.3948 -0.0351 0.4335 0.044 Uiso 1 1 calc R . .
C36 C 0.2072(2) -0.0400(2) 0.32649(18) 0.0202(7) Uani 1 1 d . . .
C37 C 0.2183(2) -0.1252(3) 0.3568(2) 0.0258(8) Uani 1 1 d . . .
H37 H 0.2569 -0.1674 0.3347 0.031 Uiso 1 1 calc R . .
C38 C 0.1731(3) -0.1479(3) 0.4192(2) 0.0324(9) Uani 1 1 d . . .
H38 H 0.1808 -0.2058 0.4397 0.039 Uiso 1 1 calc R . .
C39 C 0.1166(3) -0.0868(3) 0.4517(2) 0.0346(10) Uani 1 1 d . . .
H39 H 0.0852 -0.1029 0.4942 0.042 Uiso 1 1 calc R . .
C40 C 0.1061(3) -0.0024(3) 0.4221(2) 0.0338(9) Uani 1 1 d . . .
H40 H 0.0676 0.0397 0.4445 0.041 Uiso 1 1 calc R . .
C41 C 0.1514(2) 0.0213(3) 0.35982(19) 0.0263(8) Uani 1 1 d . . .
H41 H 0.1442 0.0796 0.3400 0.032 Uiso 1 1 calc R . .
C42 C 0.2875(2) -0.1053(2) 0.19342(19) 0.0204(7) Uani 1 1 d . . .
C43 C 0.2195(2) -0.1700(2) 0.1842(2) 0.0247(8) Uani 1 1 d . . .
H43 H 0.1646 -0.1644 0.2097 0.030 Uiso 1 1 calc R . .
C44 C 0.2310(3) -0.2424(3) 0.1384(2) 0.0310(9) Uani 1 1 d . . .
H44 H 0.1847 -0.2867 0.1337 0.037 Uiso 1 1 calc R . .
C45 C 0.3089(3) -0.2505(3) 0.0995(2) 0.0352(10) Uani 1 1 d . . .
H45 H 0.3162 -0.2997 0.0674 0.042 Uiso 1 1 calc R . .
C46 C 0.3762(3) -0.1865(3) 0.1075(2) 0.0377(10) Uani 1 1 d . . .
H46 H 0.4301 -0.1917 0.0807 0.045 Uiso 1 1 calc R . .
C47 C 0.3661(3) -0.1150(3) 0.1539(2) 0.0298(8) Uani 1 1 d . . .
H47 H 0.4135 -0.0718 0.1591 0.036 Uiso 1 1 calc R . .
F1 F 0.6321(15) 0.2070(16) 0.0799(13) 0.066(6) Uani 0.50 1 d P A 1
F2 F 0.6389(15) 0.1307(16) 0.1818(14) 0.054(3) Uani 0.50 1 d P A 1
F3 F 0.5903(12) 0.2598(11) 0.1838(8) 0.056(4) Uani 0.50 1 d P A 1
F1' F 0.6390(14) 0.1956(15) 0.0850(12) 0.047(4) Uani 0.50 1 d P A 2
F2' F 0.6340(16) 0.1582(16) 0.1920(15) 0.108(9) Uani 0.50 1 d P A 2
F3' F 0.5801(14) 0.2837(13) 0.1576(10) 0.086(6) Uani 0.50 1 d P A 2

loop_
_atom_site_aniso_label
_atom_site_aniso_U_11
_atom_site_aniso_U_22
_atom_site_aniso_U_33
_atom_site_aniso_U_23
_atom_site_aniso_U_13
_atom_site_aniso_U_12
Ir 0.01643(7) 0.01407(7) 0.01849(7) -0.00057(5) 0.00027(5) -0.00088(5)
P1 0.0210(4) 0.0143(4) 0.0179(4) 0.0001(3) 0.0015(3) -0.0005(3)
P2 0.0168(4) 0.0155(4) 0.0212(4) 0.0004(3) 0.0018(3) -0.0001(3)
N1 0.0194(14) 0.0149(15) 0.0241(15) -0.0024(12) -0.0020(12) -0.0014(12)
N2 0.0171(14) 0.0176(15) 0.0209(14) -0.0013(11) 0.0008(11) -0.0026(11)
N3 0.0199(15) 0.0217(16) 0.0241(15) 0.0005(12) 0.0000(12) -0.0043(12)
C1 0.0203(18) 0.0209(19) 0.0318(19) -0.0035(15) -0.0002(15) -0.0011(15)
C2 0.027(2) 0.034(2) 0.036(2) -0.0134(18) -0.0056(17) -0.0010(17)
C3 0.035(2) 0.052(3) 0.028(2) -0.0183(19) -0.0029(18) 0.004(2)
C4 0.0247(19) 0.045(3) 0.029(2) -0.0133(18) 0.0022(16) 0.0033(18)
C5 0.0209(18) 0.0219(19) 0.0251(18) -0.0026(15) -0.0018(14) 0.0029(15)
C6 0.0238(18) 0.0213(19) 0.0207(17) -0.0015(14) 0.0027(14) 0.0006(14)
C7 0.0248(18) 0.030(2) 0.0244(18) -0.0009(16) 0.0048(14) -0.0004(16)
C8 0.0211(18) 0.0221(19) 0.0259(18) 0.0014(15) 0.0017(14) -0.0028(15)
C9 0.026(2) 0.046(3) 0.039(2) -0.011(2) 0.0073(18) -0.0104(19)
C10 0.0192(16) 0.0190(18) 0.0171(15) 0.0005(13) -0.0001(13) -0.0002(13)
C11 0.0214(17) 0.0154(18) 0.0297(19) 0.0006(14) -0.0011(14) -0.0002(14)
C12 0.0255(19) 0.022(2) 0.0301(19) 0.0037(15) 0.0001(15) -0.0068(15)
C13 0.0184(17) 0.041(2) 0.0228(18) 0.0007(16) 0.0048(14) -0.0035(16)
C14 0.0226(18) 0.028(2) 0.0199(17) -0.0005(15) 0.0043(14) 0.0053(15)
C15 0.0249(18) 0.0197(18) 0.0135(15) -0.0012(13) 0.0030(13) 0.0011(14)
C16 0.0251(18) 0.0184(18) 0.0195(16) -0.0032(14) 0.0027(14) 0.0033(14)
C17 0.0250(18) 0.0153(17) 0.0174(16) 0.0000(13) -0.0007(13) 0.0017(14)
C18 0.0248(19) 0.032(2) 0.0209(17) 0.0020(15) 0.0025(14) 0.0020(16)
C19 0.028(2) 0.043(3) 0.029(2) 0.0004(18) -0.0032(16) 0.0003(18)
C20 0.049(3) 0.036(2) 0.0215(19) 0.0003(17) -0.0060(18) -0.002(2)
C21 0.046(3) 0.038(2) 0.0207(18) -0.0015(17) 0.0099(17) -0.008(2)
C22 0.027(2) 0.034(2) 0.0261(19) 0.0010(16) 0.0054(15) -0.0072(17)
C23 0.0273(19) 0.0182(18) 0.0221(17) -0.0022(14) 0.0042(14) -0.0053(15)
C24 0.039(2) 0.024(2) 0.0265(19) 0.0005(16) 0.0005(17) -0.0023(17)
C25 0.049(3) 0.0165(19) 0.037(2) 0.0020(17) 0.0052(19) -0.0023(18)
C26 0.045(2) 0.022(2) 0.037(2) -0.0072(17) 0.0089(19) -0.0116(18)
C27 0.036(2) 0.034(2) 0.043(2) -0.0072(19) -0.0038(19) -0.0116(19)
C28 0.037(2) 0.021(2) 0.036(2) 0.0030(17) -0.0054(17) -0.0026(17)
C29 0.0163(17) 0.025(2) 0.0300(19) 0.0038(15) -0.0034(14) 0.0010(14)
C30 0.0155(17) 0.033(2) 0.0276(19) 0.0014(16) -0.0018(14) -0.0012(15)
C31 0.027(2) 0.034(2) 0.031(2) -0.0023(17) -0.0009(16) -0.0025(17)
C32 0.030(2) 0.042(3) 0.043(2) -0.010(2) -0.0027(19) -0.0035(19)
C33 0.029(2) 0.064(3) 0.037(2) -0.018(2) 0.0026(18) -0.005(2)
C34 0.040(3) 0.072(4) 0.027(2) 0.003(2) 0.0021(19) -0.009(2)
C35 0.033(2) 0.042(3) 0.033(2) 0.0098(19) -0.0031(18) -0.0057(19)
C36 0.0180(16) 0.0222(19) 0.0202(17) 0.0008(14) -0.0010(13) -0.0016(14)
C37 0.0227(18) 0.026(2) 0.0287(19) 0.0046(16) 0.0006(15) 0.0008(15)
C38 0.035(2) 0.032(2) 0.030(2) 0.0085(17) -0.0005(17) -0.0034(18)
C39 0.033(2) 0.047(3) 0.0241(19) 0.0046(18) 0.0077(17) -0.0065(19)
C40 0.031(2) 0.043(3) 0.028(2) -0.0089(18) 0.0081(17) 0.0045(19)
C41 0.0265(19) 0.029(2) 0.0232(18) -0.0008(15) 0.0014(15) 0.0016(16)
C42 0.0226(17) 0.0158(18) 0.0228(17) 0.0020(14) 0.0019(14) 0.0035(14)
C43 0.0220(17) 0.0194(19) 0.033(2) 0.0022(15) 0.0023(15) 0.0032(15)
C44 0.036(2) 0.0183(19) 0.038(2) -0.0034(16) -0.0018(18) -0.0003(17)
C45 0.052(3) 0.022(2) 0.032(2) -0.0064(17) 0.0065(19) 0.0069(19)
C46 0.042(2) 0.029(2) 0.044(2) -0.0011(19) 0.020(2) 0.0044(19)
C47 0.030(2) 0.023(2) 0.037(2) 0.0005(17) 0.0100(17) -0.0019(17)
F1 0.043(9) 0.105(11) 0.050(7) 0.020(6) 0.007(6) -0.047(8)
F2 0.026(5) 0.079(7) 0.056(5) 0.007(5) -0.008(4) 0.007(5)
F3 0.027(5) 0.068(12) 0.075(6) -0.043(6) 0.016(5) -0.021(6)
F1' 0.023(5) 0.073(8) 0.047(8) -0.022(7) 0.016(5) -0.004(5)
F2' 0.052(11) 0.18(2) 0.090(14) 0.071(13) -0.042(9) -0.055(12)
F3' 0.042(6) 0.041(7) 0.176(18) -0.047(9) 0.018(10) -0.022(5)

loop_
_atom_type_symbol
_atom_type_description
_atom_type_scat_dispersion_real
_atom_type_scat_dispersion_imag
_atom_type_scat_source
C C 0.0033 0.0016 'International Tables Vol C Tables 4.2.6.8 and 6.1.1.4'
H H 0.0000 0.0000 'International Tables Vol C Tables 4.2.6.8 and 6.1.1.4'
N N 0.0061 0.0033 'International Tables Vol C Tables 4.2.6.8 and 6.1.1.4'
F F 0.0171 0.0103 'International Tables Vol C Tables 4.2.6.8 and 6.1.1.4'
P P 0.1023 0.0942 'International Tables Vol C Tables 4.2.6.8 and 6.1.1.4'
Ir Ir -1.4442 7.9887 'International Tables Vol C Tables 4.2.6.8 and 6.1.1.4'

loop_
_geom_angle_atom_site_label_1
_geom_angle_atom_site_label_2
_geom_angle_atom_site_label_3
_geom_angle
_geom_angle_site_symmetry_1
_geom_angle_site_symmetry_3
_geom_angle_publ_flag
H Ir C10 93.3(16) . . ?
H Ir N2 93.5(16) . . ?
C10 Ir N2 172.53(11) . . ?
H Ir N1 169.5(16) . . ?
C10 Ir N1 97.21(12) . . ?
N2 Ir N1 75.97(10) . . ?
H Ir P1 87.2(17) . . ?
C10 Ir P1 80.27(9) . . ?
N2 Ir P1 97.09(8) . . ?
N1 Ir P1 94.91(8) . . ?
H Ir P2 81.3(17) . . ?
C10 Ir P2 95.45(9) . . ?
N2 Ir P2 88.52(8) . . ?
N1 Ir P2 97.26(8) . . ?
P1 Ir P2 167.53(3) . . ?
C23 P1 C17 106.44(16) . . ?
C23 P1 C16 104.79(16) . . ?
C17 P1 C16 105.94(16) . . ?
C23 P1 Ir 121.16(12) . . ?
C17 P1 Ir 115.38(11) . . ?
C16 P1 Ir 101.45(11) . . ?
C36 P2 C42 105.94(16) . . ?
C36 P2 C29 101.21(16) . . ?
C42 P2 C29 101.43(16) . . ?
C36 P2 Ir 118.88(12) . . ?
C42 P2 Ir 112.99(11) . . ?
C29 P2 Ir 114.36(12) . . ?
C1 N1 C5 118.2(3) . . ?
C1 N1 Ir 126.1(2) . . ?
C5 N1 Ir 115.5(2) . . ?
N3 N2 C6 110.5(3) . . ?
N3 N2 Ir 132.9(2) . . ?
C6 N2 Ir 116.6(2) . . ?
N2 N3 C8 105.5(3) . . ?
N1 C1 C2 122.7(3) . . ?
C3 C2 C1 119.1(4) . . ?
C2 C3 C4 119.0(4) . . ?
C3 C4 C5 119.5(4) . . ?
N1 C5 C4 121.5(3) . . ?
N1 C5 C6 114.8(3) . . ?
C4 C5 C6 123.8(3) . . ?
N2 C6 C7 108.7(3) . . ?
N2 C6 C5 117.1(3) . . ?
C7 C6 C5 134.1(3) . . ?
C6 C7 C8 103.4(3) . . ?
N3 C8 C7 111.9(3) . . ?
N3 C8 C9 118.7(3) . . ?
C7 C8 C9 129.4(3) . . ?
F2' C9 F3 82.4(13) . . ?
F2' C9 F1' 105.8(16) . . ?
F3 C9 F1' 117.0(12) . . ?
F2' C9 F1 114.0(17) . . ?
F3 C9 F1 112.6(13) . . ?
F1' C9 F1 9(2) . . ?
F2' C9 F3' 106.9(13) . . ?
F3 C9 F3' 26.0(11) . . ?
F1' C9 F3' 101.1(13) . . ?
F1 C9 F3' 94.2(13) . . ?
F2' C9 F2 18.9(17) . . ?
F3 C9 F2 101.3(11) . . ?
F1' C9 F2 96.3(15) . . ?
F1 C9 F2 105.5(15) . . ?
F3' C9 F2 125.4(11) . . ?
F2' C9 C8 118.4(13) . . ?
F3 C9 C8 115.4(9) . . ?
F1' C9 C8 114.0(10) . . ?
F1 C9 C8 111.2(11) . . ?
F3' C9 C8 109.2(9) . . ?
F2 C9 C8 109.8(11) . . ?
C11 C10 C15 114.7(3) . . ?
C11 C10 Ir 125.4(3) . . ?
C15 C10 Ir 119.9(2) . . ?
C12 C11 C10 123.2(3) . . ?
C13 C12 C11 120.4(3) . . ?
C12 C13 C14 118.4(3) . . ?
C13 C14 C15 121.0(3) . . ?
C14 C15 C10 122.2(3) . . ?
C14 C15 C16 119.9(3) . . ?
C10 C15 C16 118.0(3) . . ?
C15 C16 P1 106.3(2) . . ?
C18 C17 C22 118.7(3) . . ?
C18 C17 P1 120.8(3) . . ?
C22 C17 P1 120.1(3) . . ?
C19 C18 C17 121.2(3) . . ?
C20 C19 C18 119.6(4) . . ?
C21 C20 C19 119.9(4) . . ?
C20 C21 C22 120.4(4) . . ?
C17 C22 C21 120.2(4) . . ?
C24 C23 C28 118.6(3) . . ?
C24 C23 P1 121.7(3) . . ?
C28 C23 P1 119.6(3) . . ?
C25 C24 C23 120.6(4) . . ?
C26 C25 C24 120.5(4) . . ?
C27 C26 C25 119.7(4) . . ?
C26 C27 C28 120.5(4) . . ?
C23 C28 C27 120.1(4) . . ?
C30 C29 P2 115.2(2) . . ?
C31 C30 C35 118.7(4) . . ?
C31 C30 C29 120.7(3) . . ?
C35 C30 C29 120.6(4) . . ?
C32 C31 C30 120.1(4) . . ?
C33 C32 C31 120.9(4) . . ?
C32 C33 C34 119.1(4) . . ?
C35 C34 C33 120.5(4) . . ?
C34 C35 C30 120.7(4) . . ?
C41 C36 C37 119.4(3) . . ?
C41 C36 P2 119.2(3) . . ?
C37 C36 P2 121.2(3) . . ?
C38 C37 C36 119.9(4) . . ?
C37 C38 C39 120.5(4) . . ?
C40 C39 C38 119.7(4) . . ?
C39 C40 C41 120.4(4) . . ?
C36 C41 C40 120.1(4) . . ?
C47 C42 C43 117.8(3) . . ?
C47 C42 P2 119.8(3) . . ?
C43 C42 P2 122.2(3) . . ?
C44 C43 C42 120.8(4) . . ?
C45 C44 C43 120.5(4) . . ?
C44 C45 C46 119.2(4) . . ?
C45 C46 C47 120.8(4) . . ?
C46 C47 C42 120.9(4) . . ?

loop_
_geom_bond_atom_site_label_1
_geom_bond_atom_site_label_2
_geom_bond_distance
_geom_bond_site_symmetry_2
_geom_bond_publ_flag
Ir H 1.25(4) . ?
Ir C10 2.067(3) . ?
Ir N2 2.110(3) . ?
Ir N1 2.175(3) . ?
Ir P1 2.2744(9) . ?
Ir P2 2.3168(9) . ?
P1 C23 1.813(4) . ?
P1 C17 1.820(3) . ?
P1 C16 1.825(3) . ?
P2 C36 1.825(4) . ?
P2 C42 1.826(4) . ?
P2 C29 1.856(3) . ?
N1 C1 1.337(4) . ?
N1 C5 1.360(4) . ?
N2 N3 1.339(4) . ?
N2 C6 1.356(4) . ?
N3 C8 1.347(5) . ?
C1 C2 1.377(5) . ?
C2 C3 1.376(6) . ?
C3 C4 1.379(5) . ?
C4 C5 1.381(5) . ?
C5 C6 1.448(5) . ?
C6 C7 1.381(5) . ?
C7 C8 1.390(5) . ?
C8 C9 1.474(5) . ?
C9 F2' 1.25(3) . ?
C9 F3 1.264(18) . ?
C9 F1' 1.305(18) . ?
C9 F1 1.34(2) . ?
C9 F3' 1.39(2) . ?
C9 F2 1.40(2) . ?
C10 C11 1.405(5) . ?
C10 C15 1.418(5) . ?
C11 C12 1.392(5) . ?
C12 C13 1.385(5) . ?
C13 C14 1.387(5) . ?
C14 C15 1.392(5) . ?
C15 C16 1.505(5) . ?
C17 C18 1.384(5) . ?
C17 C22 1.387(5) . ?
C18 C19 1.383(5) . ?
C19 C20 1.382(6) . ?
C20 C21 1.374(6) . ?
C21 C22 1.390(5) . ?
C23 C24 1.388(5) . ?
C23 C28 1.390(5) . ?
C24 C25 1.380(5) . ?
C25 C26 1.374(6) . ?
C26 C27 1.369(6) . ?
C27 C28 1.392(5) . ?
C29 C30 1.505(5) . ?
C30 C31 1.392(6) . ?
C30 C35 1.392(5) . ?
C31 C32 1.388(5) . ?
C32 C33 1.378(6) . ?
C33 C34 1.384(7) . ?
C34 C35 1.382(6) . ?
C36 C41 1.388(5) . ?
C36 C37 1.398(5) . ?
C37 C38 1.384(5) . ?
C38 C39 1.385(6) . ?
C39 C40 1.382(6) . ?
C40 C41 1.388(5) . ?
C42 C47 1.392(5) . ?
C42 C43 1.393(5) . ?
C43 C44 1.384(5) . ?
C44 C45 1.376(6) . ?
C45 C46 1.378(6) . ?
C46 C47 1.378(6) . ?
